data_7244556
loop_
_publ_author_name
'Finko, Alexander V.'
'Sokolov, Anatolii I.'
'Guk, Dmitry A.'
'Tafeenko, Victor A.'
'Moiseeva, Anna A.'
'Skvortsov, Dmitry A.'
'Stomakhin, Andrei A.'
'Beloglazkin, Andrei A.'
'Borisov, Roman S.'
'Pergushov, Vladimir I.'
'Melnikov, Mikhail Ya.'
'Zyk, Nikolay V.'
'Majouga, Alexander G.'
'Beloglazkina, Elena K.'

_publ_section_title
;
 Copper coordination compounds with
 (5Z,5Z&#x2032;)-2,2&#x2032;-(alkane-\a,\w-diyldiselenyl)-bis-5-(2-pyridylmethylene)-3,5-dihydro-4H-imidazol-4-ones.
 Comparison with sulfur analogue
;
_journal_issue 12
_journal_name_full 'RSC Advances'
_journal_page_first 7133
_journal_page_last 7148
_journal_paper_doi 10.1039/D1RA08995A
_journal_volume 12
_journal_year 2022
_chemical_formula_moiety 'C13 H12 N3 O Se'
_chemical_formula_sum 'C13 H12 N3 O Se'
_chemical_formula_weight 305.22
_space_group_crystal_system monoclinic
_space_group_IT_number 14
_space_group_name_Hall '-P 2ybc'
_space_group_name_H-M_alt 'P 1 21/c 1'
_atom_sites_solution_hydrogens mixed
_audit_creation_method SHELXL-2014/7
_audit_update_record
;
2021-06-20 deposited with the CCDC.	2022-02-11 downloaded from the CCDC.
;
_cell_angle_alpha 90
_cell_angle_beta 99.188(2)
_cell_angle_gamma 90
_cell_formula_units_Z 4
_cell_length_a 6.8328(2)
_cell_length_b 14.7453(3)
_cell_length_c 12.9522(2)
_cell_measurement_reflns_used 10590
_cell_measurement_temperature 295(2)
_cell_measurement_theta_max 70.50
_cell_measurement_theta_min 4.59
_cell_volume 1288.21(5)
_computing_structure_refinement 'SHELXL-2014/7 (Sheldrick, 2014)'
_diffrn_ambient_temperature 295
_diffrn_detector Pilatus100K
_diffrn_detector_area_resol_mean 5.81
_diffrn_detector_type STOE
_diffrn_measured_fraction_theta_full 0.996
_diffrn_measured_fraction_theta_max 0.989
_diffrn_measurement_device_type STOE
_diffrn_measurement_method 'rotation method'
_diffrn_radiation_collimation 'focusing mirrors'
_diffrn_radiation_monochromator none
_diffrn_radiation_polarisn_norm 0
_diffrn_radiation_type 'Cu K\a'
_diffrn_radiation_wavelength 1.54186
_diffrn_reflns_av_R_equivalents 0.0441
_diffrn_reflns_av_unetI/netI 0.0304
_diffrn_reflns_Laue_measured_fraction_full 0.996
_diffrn_reflns_Laue_measured_fraction_max 0.989
_diffrn_reflns_limit_h_max 6
_diffrn_reflns_limit_h_min -8
_diffrn_reflns_limit_k_max 17
_diffrn_reflns_limit_k_min -14
_diffrn_reflns_limit_l_max 15
_diffrn_reflns_limit_l_min -15
_diffrn_reflns_number 13255
_diffrn_reflns_point_group_measured_fraction_full 0.996
_diffrn_reflns_point_group_measured_fraction_max 0.989
_diffrn_reflns_theta_full 67.686
_diffrn_reflns_theta_max 70.496
_diffrn_reflns_theta_min 4.577
_diffrn_source 'Cu GeniX 3D'
_diffrn_source_current 0.600
_diffrn_source_power 0.030
_diffrn_source_voltage 50
_exptl_absorpt_coefficient_mu 3.881
_exptl_absorpt_correction_T_max 0.747
_exptl_absorpt_correction_T_min 0.228
_exptl_absorpt_correction_type multi-scan
_exptl_absorpt_process_details
;
[c.f. r.h. blessing, acta cryst. (1995), a51, 33-38]
;
_exptl_crystal_colour ORANGE
_exptl_crystal_density_diffrn 1.574
_exptl_crystal_description BLOCK
_exptl_crystal_F_000 612
_exptl_crystal_size_max .23
_exptl_crystal_size_mid .21
_exptl_crystal_size_min .17
_refine_diff_density_max 0.825
_refine_diff_density_min -0.520
_refine_diff_density_rms 0.073
_refine_ls_extinction_coef 0.0014(4)
_refine_ls_extinction_expression Fc^*^=kFc[1+0.001xFc^2^\l^3^/sin(2\q)]^-1/4^
_refine_ls_extinction_method 'SHELXL-2014/7 (Sheldrick 2014'
_refine_ls_goodness_of_fit_ref 1.038
_refine_ls_hydrogen_treatment mixed
_refine_ls_matrix_type full
_refine_ls_number_parameters 200
_refine_ls_number_reflns 2441
_refine_ls_number_restraints 6
_refine_ls_restrained_S_all 1.037
_refine_ls_R_factor_all 0.0568
_refine_ls_R_factor_gt 0.0415
_refine_ls_shift/su_max 0.001
_refine_ls_shift/su_mean 0.000
_refine_ls_structure_factor_coef Fsqd
_refine_ls_weighting_details 'w=1/[\s^2^(Fo^2^)+(0.0800P)^2^] where P=(Fo^2^+2Fc^2^)/3'
_refine_ls_weighting_scheme calc
_refine_ls_wR_factor_gt 0.1157
_refine_ls_wR_factor_ref 0.1229
_reflns_Friedel_coverage 0.000
_reflns_number_gt 1818
_reflns_number_total 2441
_reflns_threshold_expression 'I > 2\s(I)'
_cod_data_source_file d1ra08995a2.cif
_cod_data_source_block FIN1329
_cod_original_sg_symbol_H-M 'P 21/c'
_cod_database_code 7244556
_shelx_shelxl_version_number 2014/7
_shelx_space_group_comment
;
The symmetry employed for this shelxl refinement is uniquely defined
by the following loop, which should always be used as a source of
symmetry information in preference to the above space-group names.
They are only intended as comments.
;

loop_
_space_group_symop_operation_xyz
'x, y, z'
'-x, y+1/2, -z+1/2'
'-x, -y, -z'
'x, -y-1/2, z-1/2'

loop_
_atom_site_label
_atom_site_type_symbol
_atom_site_fract_x
_atom_site_fract_y
_atom_site_fract_z
_atom_site_U_iso_or_equiv
_atom_site_adp_type
_atom_site_occupancy
_atom_site_site_symmetry_order
_atom_site_calc_flag
_atom_site_refinement_flags_posn
_atom_site_refinement_flags_adp
_atom_site_refinement_flags_occupancy
_atom_site_disorder_assembly
_atom_site_disorder_group
Se1 Se 0.25246(6) 0.49258(3) 0.60534(3) 0.0648(2) Uani 1 1 d . . . . .
O1 O 0.4456(3) 0.28374(18) 0.92136(16) 0.0609(6) Uani 1 1 d . . . . .
N2 N 0.3287(4) 0.38443(17) 0.78865(19) 0.0488(6) Uani 1 1 d . . . . .
N4 N 0.5561(4) 0.36651(18) 0.6810(2) 0.0499(6) Uani 1 1 d . . . . .
N12 N 1.0544(4) 0.1736(2) 0.7732(2) 0.0565(7) Uani 1 1 d . . . . .
C1 C 0.4582(5) 0.3200(2) 0.8384(2) 0.0470(7) Uani 1 1 d . . . . .
C3 C 0.3962(5) 0.4082(2) 0.6971(2) 0.0492(7) Uani 1 1 d . . . . .
C5 C 0.6053(4) 0.3084(2) 0.7668(2) 0.0448(7) Uani 1 1 d . . . . .
C6 C 0.7559(5) 0.2492(2) 0.7864(2) 0.0480(7) Uani 1 1 d . . . . .
C7 C 0.9119(4) 0.2293(2) 0.7251(2) 0.0467(7) Uani 1 1 d . . . . .
C8 C 0.9182(5) 0.2651(2) 0.6257(3) 0.0532(8) Uani 1 1 d . . . . .
C9 C 1.0759(5) 0.2441(3) 0.5759(3) 0.0595(9) Uani 1 1 d . . . . .
C10 C 1.2214(6) 0.1877(3) 0.6244(3) 0.0635(10) Uani 1 1 d . . . . .
C11 C 1.2042(6) 0.1538(3) 0.7219(3) 0.0638(9) Uani 1 1 d . . . . .
C13 C 0.1556(6) 0.4195(3) 0.8285(3) 0.0609(9) Uani 1 1 d . . . . .
C14 C 0.1947(10) 0.5062(3) 0.8850(3) 0.0892(17) Uani 1 1 d . . . . .
H14 H 0.0779 0.5343 0.8960 0.107 Uiso 1 1 calc R U . . .
C15 C 0.3244(14) 0.5458(5) 0.9172(8) 0.202(6) Uani 1 1 d . U . . .
H15A H 0.4506 0.5250 0.9112 0.243 Uiso 1 1 calc R U . . .
H15B H 0.3092 0.6006 0.9506 0.243 Uiso 1 1 calc R U . . .
C16 C 0.4036(7) 0.4743(3) 0.4902(3) 0.0613(9) Uani 1 1 d . . . . .
H6 H 0.763(5) 0.215(3) 0.848(3) 0.052(9) Uiso 1 1 d . . . . .
H8 H 0.822(6) 0.300(3) 0.597(3) 0.073(12) Uiso 1 1 d . . . . .
H9 H 1.085(6) 0.271(3) 0.507(3) 0.074(11) Uiso 1 1 d . . . . .
H10 H 1.332(7) 0.177(3) 0.593(4) 0.082(13) Uiso 1 1 d . . . . .
H11 H 1.303(6) 0.117(3) 0.759(3) 0.077(12) Uiso 1 1 d . . . . .
H131 H 0.116(6) 0.373(3) 0.873(4) 0.081(13) Uiso 1 1 d . . . . .
H132 H 0.046(6) 0.424(3) 0.771(3) 0.069(11) Uiso 1 1 d . . . . .
H161 H 0.294(7) 0.499(2) 0.430(4) 0.064(11) Uiso 1 1 d . . . . .
H162 H 0.409(6) 0.408(3) 0.487(3) 0.061(10) Uiso 1 1 d . . . . .

loop_
_atom_site_aniso_label
_atom_site_aniso_U_11
_atom_site_aniso_U_22
_atom_site_aniso_U_33
_atom_site_aniso_U_23
_atom_site_aniso_U_13
_atom_site_aniso_U_12
Se1 0.0767(3) 0.0627(3) 0.0586(3) 0.01777(17) 0.0215(2) 0.01282(19)
O1 0.0761(14) 0.0740(16) 0.0354(11) 0.0095(10) 0.0177(10) -0.0045(13)
N2 0.0615(15) 0.0492(15) 0.0398(13) 0.0004(11) 0.0204(11) -0.0004(12)
N4 0.0608(15) 0.0490(15) 0.0420(13) 0.0074(11) 0.0149(11) -0.0011(13)
N12 0.0556(15) 0.0670(19) 0.0461(14) 0.0036(13) 0.0060(12) -0.0056(14)
C1 0.0580(17) 0.0485(17) 0.0353(15) -0.0023(12) 0.0101(12) -0.0067(14)
C3 0.0620(18) 0.0457(17) 0.0417(16) 0.0041(13) 0.0132(13) -0.0055(15)
C5 0.0538(16) 0.0510(18) 0.0305(13) 0.0002(12) 0.0101(12) -0.0067(14)
C6 0.0555(17) 0.0517(18) 0.0369(15) 0.0037(14) 0.0078(13) -0.0065(15)
C7 0.0505(15) 0.0506(18) 0.0393(15) -0.0005(12) 0.0077(13) -0.0084(14)
C8 0.0641(19) 0.056(2) 0.0404(16) -0.0018(14) 0.0122(15) -0.0009(17)
C9 0.070(2) 0.067(2) 0.0440(19) -0.0051(16) 0.0163(16) -0.0085(18)
C10 0.058(2) 0.080(3) 0.055(2) -0.0120(18) 0.0178(17) -0.0076(19)
C11 0.056(2) 0.079(3) 0.055(2) -0.0010(18) 0.0053(16) 0.0008(19)
C13 0.065(2) 0.074(3) 0.0476(19) 0.0010(17) 0.0207(17) 0.0060(19)
C14 0.118(4) 0.089(4) 0.055(2) -0.014(2) -0.003(2) 0.051(3)
C15 0.231(8) 0.071(4) 0.239(10) -0.030(5) -0.162(8) 0.029(5)
C16 0.083(2) 0.061(2) 0.0408(17) 0.0102(16) 0.0111(16) -0.003(2)

loop_
_atom_type_symbol
_atom_type_description
_atom_type_scat_dispersion_real
_atom_type_scat_dispersion_imag
_atom_type_scat_source
C C 0.0181 0.0091 'International Tables Vol C Tables 4.2.6.8 and 6.1.1.4'
H H 0.0000 0.0000 'International Tables Vol C Tables 4.2.6.8 and 6.1.1.4'
N N 0.0311 0.0180 'International Tables Vol C Tables 4.2.6.8 and 6.1.1.4'
O O 0.0492 0.0322 'International Tables Vol C Tables 4.2.6.8 and 6.1.1.4'
Se Se -0.7943 1.1372 'International Tables Vol C Tables 4.2.6.8 and 6.1.1.4'

loop_
_geom_angle_atom_site_label_1
_geom_angle_atom_site_label_2
_geom_angle_atom_site_label_3
_geom_angle
_geom_angle_site_symmetry_1
_geom_angle_site_symmetry_3
_geom_angle_publ_flag
C3 Se1 C16 95.96(16) . . ?
C3 N2 C1 107.3(3) . . ?
C3 N2 C13 127.8(3) . . ?
C1 N2 C13 124.9(3) . . ?
C3 N4 C5 105.3(3) . . ?
C11 N12 C7 117.2(3) . . ?
O1 C1 N2 125.6(3) . . ?
O1 C1 C5 130.8(3) . . ?
N2 C1 C5 103.6(2) . . ?
N4 C3 N2 114.9(3) . . ?
N4 C3 Se1 125.3(2) . . ?
N2 C3 Se1 119.8(2) . . ?
C6 C5 N4 128.9(3) . . ?
C6 C5 C1 122.2(3) . . ?
N4 C5 C1 108.9(3) . . ?
C5 C6 C7 129.3(3) . . ?
C5 C6 H6 116(2) . . ?
C7 C6 H6 114(2) . . ?
N12 C7 C8 121.9(3) . . ?
N12 C7 C6 114.1(3) . . ?
C8 C7 C6 124.0(3) . . ?
C9 C8 C7 119.2(3) . . ?
C9 C8 H8 122(3) . . ?
C7 C8 H8 119(3) . . ?
C10 C9 C8 119.1(3) . . ?
C10 C9 H9 121(2) . . ?
C8 C9 H9 120(2) . . ?
C9 C10 C11 118.6(4) . . ?
C9 C10 H10 119(3) . . ?
C11 C10 H10 122(3) . . ?
N12 C11 C10 123.9(4) . . ?
N12 C11 H11 115(3) . . ?
C10 C11 H11 121(3) . . ?
N2 C13 C14 112.9(4) . . ?
N2 C13 H131 106(3) . . ?
C14 C13 H131 111(3) . . ?
N2 C13 H132 109(2) . . ?
C14 C13 H132 112(2) . . ?
H131 C13 H132 105(4) . . ?
C15 C14 C13 136.6(7) . . ?
C15 C14 H14 111.7 . . ?
C13 C14 H14 111.7 . . ?
C14 C15 H15A 120.0 . . ?
C14 C15 H15B 120.0 . . ?
H15A C15 H15B 120.0 . . ?
C16 C16 Se1 110.8(4) 3_666 . ?
C16 C16 H161 116(2) 3_666 . ?
Se1 C16 H161 96(2) . . ?
C16 C16 H162 118(2) 3_666 . ?
Se1 C16 H162 101(2) . . ?
H161 C16 H162 110(3) . . ?

loop_
_geom_bond_atom_site_label_1
_geom_bond_atom_site_label_2
_geom_bond_distance
_geom_bond_site_symmetry_2
_geom_bond_publ_flag
Se1 C3 1.884(3) . ?
Se1 C16 1.963(4) . ?
O1 C1 1.215(4) . ?
N2 C3 1.384(4) . ?
N2 C1 1.385(4) . ?
N2 C13 1.459(4) . ?
N4 C3 1.300(4) . ?
N4 C5 1.401(4) . ?
N12 C11 1.339(5) . ?
N12 C7 1.348(4) . ?
C1 C5 1.482(4) . ?
C5 C6 1.342(5) . ?
C6 C7 1.457(4) . ?
C6 H6 0.93(4) . ?
C7 C8 1.399(5) . ?
C8 C9 1.377(5) . ?
C8 H8 0.87(4) . ?
C9 C10 1.369(6) . ?
C9 H9 0.99(4) . ?
C10 C11 1.381(6) . ?
C10 H10 0.93(5) . ?
C11 H11 0.94(4) . ?
C13 C14 1.476(6) . ?
C13 H131 0.95(5) . ?
C13 H132 0.97(4) . ?
C14 C15 1.087(9) . ?
C14 H14 0.9300 . ?
C15 H15A 0.9300 . ?
C15 H15B 0.9300 . ?
C16 C16 1.506(9) 3_666 ?
C16 H161 1.06(5) . ?
C16 H162 0.98(4) . ?

loop_
_geom_hbond_atom_site_label_D
_geom_hbond_atom_site_label_H
_geom_hbond_atom_site_label_A
_geom_hbond_distance_DH
_geom_hbond_distance_HA
_geom_hbond_distance_DA
_geom_hbond_angle_DHA
_geom_hbond_site_symmetry_A
C8 H8 N4 0.87(4) 2.47(4) 3.072(5) 128(4) .
C10 H10 O1 0.93(5) 2.54(5) 3.275(4) 137(3) 4_665

loop_
_geom_torsion_atom_site_label_1
_geom_torsion_atom_site_label_2
_geom_torsion_atom_site_label_3
_geom_torsion_atom_site_label_4
_geom_torsion
_geom_torsion_site_symmetry_1
_geom_torsion_site_symmetry_2
_geom_torsion_site_symmetry_3
_geom_torsion_site_symmetry_4
_geom_torsion_publ_flag
C3 N2 C1 O1 179.8(3) . . . . ?
C13 N2 C1 O1 0.2(5) . . . . ?
C3 N2 C1 C5 -0.4(3) . . . . ?
C13 N2 C1 C5 -180.0(3) . . . . ?
C5 N4 C3 N2 0.4(4) . . . . ?
C5 N4 C3 Se1 -177.5(2) . . . . ?
C1 N2 C3 N4 0.0(4) . . . . ?
C13 N2 C3 N4 179.5(3) . . . . ?
C1 N2 C3 Se1 178.1(2) . . . . ?
C13 N2 C3 Se1 -2.4(5) . . . . ?
C16 Se1 C3 N4 7.4(3) . . . . ?
C16 Se1 C3 N2 -170.5(3) . . . . ?
C3 N4 C5 C6 178.5(3) . . . . ?
C3 N4 C5 C1 -0.7(3) . . . . ?
O1 C1 C5 C6 1.2(5) . . . . ?
N2 C1 C5 C6 -178.6(3) . . . . ?
O1 C1 C5 N4 -179.5(3) . . . . ?
N2 C1 C5 N4 0.7(3) . . . . ?
N4 C5 C6 C7 0.8(6) . . . . ?
C1 C5 C6 C7 179.9(3) . . . . ?
C11 N12 C7 C8 0.2(5) . . . . ?
C11 N12 C7 C6 -178.9(3) . . . . ?
C5 C6 C7 N12 172.5(3) . . . . ?
C5 C6 C7 C8 -6.5(5) . . . . ?
N12 C7 C8 C9 -1.0(5) . . . . ?
C6 C7 C8 C9 178.0(3) . . . . ?
C7 C8 C9 C10 0.9(5) . . . . ?
C8 C9 C10 C11 0.0(5) . . . . ?
C7 N12 C11 C10 0.8(5) . . . . ?
C9 C10 C11 N12 -1.0(6) . . . . ?
C3 N2 C13 C14 -82.7(4) . . . . ?
C1 N2 C13 C14 96.8(4) . . . . ?
N2 C13 C14 C15 -13.5(11) . . . . ?
